data_4065205
loop_
_publ_author_name
'Ou, Ya-Ping'
'Jiang, Chuanyin'
'Wu, Di'
'Xia, Jianlong'
'Yin, Jun'
'Jin, Shan'
'Yu, Guang-Ao'
'Liu, Sheng Hua'

_publ_section_title
;
 Synthesis, Characterization, and Properties of Anthracene-Bridged
 Bimetallic Ruthenium Vinyl Complexes
 [RuCl(CO)(PMe3)3]2(\m-CH&#x2550;CH-anthracene-CH&#x2550;CH)
;
_journal_issue 21
_journal_name_full Organometallics
_journal_page_first 5763
_journal_paper_doi 10.1021/om200622q
_journal_volume 30
_journal_year 2011
_chemical_formula_sum 'C21 H35 Cl7 O P3 Ru'
_chemical_formula_weight 745.62
_chemical_name_systematic
; 
 ? 
;
_space_group_IT_number 14
_symmetry_cell_setting monoclinic
_symmetry_space_group_name_Hall '-P 2yn'
_symmetry_space_group_name_H-M 'P 1 21/n 1'
_atom_sites_solution_hydrogens geom
_atom_sites_solution_primary direct
_atom_sites_solution_secondary difmap
_audit_creation_method SHELXL-97
_cell_angle_alpha 90.00
_cell_angle_beta 97.221(4)
_cell_angle_gamma 90.00
_cell_formula_units_Z 4
_cell_length_a 10.3117(19)
_cell_length_b 12.025(2)
_cell_length_c 27.538(5)
_cell_measurement_reflns_used 2715
_cell_measurement_temperature 298(2)
_cell_measurement_theta_max 20.78
_cell_measurement_theta_min 2.21
_cell_volume 3387.6(10)
_computing_cell_refinement 'Bruker SMART'
_computing_data_collection 'Bruker SMART'
_computing_data_reduction 'Bruker SAINT'
_computing_molecular_graphics 'Bruker SHELXTL'
_computing_publication_material 'Bruker SHELXTL'
_computing_structure_refinement 'SHELXL-97 (Sheldrick, 1997)'
_computing_structure_solution 'SHELXS-97 (Sheldrick, 1990)'
_diffrn_ambient_temperature 298(2)
_diffrn_measured_fraction_theta_full 0.999
_diffrn_measured_fraction_theta_max 0.999
_diffrn_measurement_device_type 'CCD area detector'
_diffrn_measurement_method 'phi and omega scans'
_diffrn_radiation_monochromator graphite
_diffrn_radiation_source 'fine-focus sealed tube'
_diffrn_radiation_type MoK\a
_diffrn_radiation_wavelength 0.71073
_diffrn_reflns_av_R_equivalents 0.0671
_diffrn_reflns_av_sigmaI/netI 0.0680
_diffrn_reflns_limit_h_max 12
_diffrn_reflns_limit_h_min -12
_diffrn_reflns_limit_k_max 14
_diffrn_reflns_limit_k_min -14
_diffrn_reflns_limit_l_max 32
_diffrn_reflns_limit_l_min -27
_diffrn_reflns_number 19848
_diffrn_reflns_theta_full 25.01
_diffrn_reflns_theta_max 25.01
_diffrn_reflns_theta_min 1.85
_exptl_absorpt_coefficient_mu 1.170
_exptl_absorpt_correction_T_max 0.8919
_exptl_absorpt_correction_T_min 0.8348
_exptl_absorpt_correction_type none
_exptl_crystal_colour yellow
_exptl_crystal_density_diffrn 1.462
_exptl_crystal_density_meas 0
_exptl_crystal_density_method 'not measured'
_exptl_crystal_description block
_exptl_crystal_F_000 1508
_exptl_crystal_size_max 0.16
_exptl_crystal_size_mid 0.12
_exptl_crystal_size_min 0.10
_refine_diff_density_max 0.871
_refine_diff_density_min -1.154
_refine_diff_density_rms 0.113
_refine_ls_extinction_method none
_refine_ls_goodness_of_fit_ref 1.182
_refine_ls_hydrogen_treatment mixed
_refine_ls_matrix_type full
_refine_ls_number_parameters 307
_refine_ls_number_reflns 5969
_refine_ls_number_restraints 0
_refine_ls_restrained_S_all 1.182
_refine_ls_R_factor_all 0.1098
_refine_ls_R_factor_gt 0.0873
_refine_ls_shift/su_max 0.001
_refine_ls_shift/su_mean 0.000
_refine_ls_structure_factor_coef Fsqd
_refine_ls_weighting_details 'calc w=1/[\s^2^(Fo^2^)+(0.0703P)^2^+9.0836P] where P=(Fo^2^+2Fc^2^)/3'
_refine_ls_weighting_scheme calc
_refine_ls_wR_factor_gt 0.1818
_refine_ls_wR_factor_ref 0.1917
_reflns_number_gt 4746
_reflns_number_total 5969
_reflns_threshold_expression >2sigma(I)
_cod_data_source_file om200622q_si_002.cif
_cod_data_source_block t
_cod_depositor_comments
;
The following automatic conversions were performed:

'_symmetry_cell_setting' value 'Monoclinic' changed to 'monoclinic'
according to /home/saulius/struct/CIF-dictionaries/cif_core.dic
dictionary named 'cif_core.dic' version 2.4.1 from 2010-06-29.

Automatic conversion script
Id: cif_fix_values 1715 2011-07-08 13:25:40Z adriana 
;
_cod_original_cell_volume 3387.5(11)
_cod_original_sg_symbol_H-M P2(1)/n
_cod_database_code 4065205

loop_
_symmetry_equiv_pos_as_xyz
'x, y, z'
'-x+1/2, y+1/2, -z+1/2'
'-x, -y, -z'
'x-1/2, -y-1/2, z-1/2'

loop_
_atom_site_label
_atom_site_type_symbol
_atom_site_fract_x
_atom_site_fract_y
_atom_site_fract_z
_atom_site_U_iso_or_equiv
_atom_site_adp_type
_atom_site_occupancy
_atom_site_symmetry_multiplicity
_atom_site_calc_flag
_atom_site_refinement_flags
C1 C 0.3568(11) 0.0577(8) 0.7634(5) 0.091(4) Uani 1 1 d .
H1A H 0.3992 0.0167 0.7908 0.136 Uiso 1 1 calc R
H1B H 0.4066 0.0511 0.7364 0.136 Uiso 1 1 calc R
H1C H 0.2706 0.0283 0.7542 0.136 Uiso 1 1 calc R
C2 C 0.3053(17) 0.2690(11) 0.7206(5) 0.135(6) Uani 1 1 d .
H2A H 0.3782 0.2633 0.7023 0.202 Uiso 1 1 calc R
H2B H 0.2860 0.3460 0.7255 0.202 Uiso 1 1 calc R
H2C H 0.2305 0.2335 0.7029 0.202 Uiso 1 1 calc R
C3 C 0.1891(10) 0.2033(13) 0.8038(5) 0.131(6) Uani 1 1 d .
H3A H 0.1202 0.1885 0.7778 0.197 Uiso 1 1 calc R
H3B H 0.1759 0.2752 0.8175 0.197 Uiso 1 1 calc R
H3C H 0.1887 0.1475 0.8287 0.197 Uiso 1 1 calc R
C4 C 0.8337(10) 0.2870(11) 0.7877(5) 0.103(4) Uani 1 1 d .
H4A H 0.8636 0.3121 0.8202 0.155 Uiso 1 1 calc R
H4B H 0.8138 0.3501 0.7667 0.155 Uiso 1 1 calc R
H4C H 0.9008 0.2434 0.7756 0.155 Uiso 1 1 calc R
C5 C 0.7583(14) 0.0698(10) 0.8074(5) 0.117(5) Uani 1 1 d .
H5A H 0.6930 0.0127 0.8022 0.175 Uiso 1 1 calc R
H5B H 0.7917 0.0729 0.8415 0.175 Uiso 1 1 calc R
H5C H 0.8283 0.0535 0.7886 0.175 Uiso 1 1 calc R
C6 C 0.6481(13) 0.1851(13) 0.7219(4) 0.117(5) Uani 1 1 d .
H6A H 0.7164 0.1433 0.7097 0.175 Uiso 1 1 calc R
H6B H 0.6412 0.2570 0.7066 0.175 Uiso 1 1 calc R
H6C H 0.5667 0.1462 0.7147 0.175 Uiso 1 1 calc R
C7 C 0.8100(10) 0.2582(10) 0.9188(5) 0.097(4) Uani 1 1 d .
H7A H 0.8619 0.2933 0.9459 0.146 Uiso 1 1 calc R
H7B H 0.8616 0.2484 0.8924 0.146 Uiso 1 1 calc R
H7C H 0.7806 0.1870 0.9288 0.146 Uiso 1 1 calc R
C8 C 0.7387(14) 0.4826(10) 0.8879(5) 0.115(5) Uani 1 1 d .
H8A H 0.6698 0.5358 0.8800 0.172 Uiso 1 1 calc R
H8B H 0.7903 0.4778 0.8613 0.172 Uiso 1 1 calc R
H8C H 0.7930 0.5058 0.9170 0.172 Uiso 1 1 calc R
C9 C 0.6011(12) 0.3639(12) 0.9555(4) 0.108(5) Uani 1 1 d .
H9A H 0.5626 0.2953 0.9643 0.162 Uiso 1 1 calc R
H9B H 0.5356 0.4210 0.9519 0.162 Uiso 1 1 calc R
H9C H 0.6698 0.3847 0.9807 0.162 Uiso 1 1 calc R
C10 C 0.5208(8) 0.4087(8) 0.7978(3) 0.055(2) Uani 1 1 d .
C11 C 0.3783(7) 0.3442(6) 0.8719(3) 0.0386(17) Uani 1 1 d .
H11 H 0.3447 0.2933 0.8924 0.046 Uiso 1 1 calc R
C12 C 0.3275(8) 0.4445(7) 0.8732(3) 0.047(2) Uani 1 1 d .
H12 H 0.3552 0.4970 0.8519 0.057 Uiso 1 1 calc R
C13 C 0.2297(8) 0.4826(7) 0.9054(3) 0.0448(19) Uani 1 1 d .
C14 C 0.1850(7) 0.4173(6) 0.9405(3) 0.0420(18) Uani 1 1 d .
H14 H 0.2163 0.3450 0.9448 0.050 Uiso 1 1 calc R
C15 C 0.0917(7) 0.4566(6) 0.9707(3) 0.0328(16) Uani 1 1 d .
C16 C 0.0441(7) 0.5694(6) 0.9644(3) 0.0359(17) Uani 1 1 d .
C17 C 0.0940(8) 0.6360(7) 0.9281(3) 0.054(2) Uani 1 1 d .
H17 H 0.0654 0.7090 0.9233 0.065 Uiso 1 1 calc R
C18 C 0.1823(9) 0.5941(7) 0.9008(3) 0.059(2) Uani 1 1 d .
H18 H 0.2138 0.6402 0.8778 0.071 Uiso 1 1 calc R
C19 C -0.0475(7) 0.6070(6) 0.9935(3) 0.0415(18) Uani 1 1 d .
H19 H -0.0803 0.6787 0.9885 0.050 Uiso 1 1 calc R
C20 C 0.6170(13) 0.8294(11) 0.9028(5) 0.107(4) Uani 1 1 d .
H20 H 0.5841 0.9048 0.9071 0.128 Uiso 1 1 calc R
C21 C 0.2366(16) 0.0106(11) 0.9358(6) 0.126(6) Uani 1 1 d .
H21 H 0.3050 0.0593 0.9260 0.151 Uiso 1 1 calc R
Cl1 Cl 0.5109(2) 0.10734(19) 0.88237(9) 0.0630(6) Uani 1 1 d .
Cl2 Cl 0.5419(5) 0.7766(4) 0.84806(19) 0.1579(18) Uani 1 1 d .
Cl3 Cl 0.7823(4) 0.8360(4) 0.90133(16) 0.1443(16) Uani 1 1 d .
Cl4 Cl 0.5855(6) 0.7489(5) 0.9521(2) 0.187(2) Uani 1 1 d .
Cl5 Cl 0.1968(10) -0.0800(5) 0.8902(3) 0.292(5) Uani 1 1 d .
Cl6 Cl 0.2998(9) -0.0557(6) 0.9881(3) 0.277(4) Uani 1 1 d .
Cl7 Cl 0.1102(6) 0.0925(5) 0.9468(3) 0.199(3) Uani 1 1 d .
O1 O 0.5197(7) 0.4865(6) 0.7769(3) 0.077(2) Uani 1 1 d .
P1 P 0.3455(2) 0.2011(2) 0.77981(9) 0.0609(7) Uani 1 1 d .
P2 P 0.6865(3) 0.2020(2) 0.78847(10) 0.0642(7) Uani 1 1 d .
P3 P 0.6678(2) 0.3461(2) 0.89815(9) 0.0584(6) Uani 1 1 d .
Ru1 Ru 0.51998(5) 0.27810(5) 0.83240(2) 0.0331(2) Uani 1 1 d .

loop_
_atom_site_aniso_label
_atom_site_aniso_U_11
_atom_site_aniso_U_22
_atom_site_aniso_U_33
_atom_site_aniso_U_23
_atom_site_aniso_U_13
_atom_site_aniso_U_12
C1 0.091(8) 0.063(7) 0.111(9) -0.022(6) -0.017(7) -0.016(6)
C2 0.182(15) 0.098(10) 0.102(10) -0.020(8) -0.069(10) 0.030(10)
C3 0.038(6) 0.197(16) 0.155(13) -0.081(12) -0.002(7) -0.018(8)
C4 0.063(7) 0.139(11) 0.119(11) 0.003(9) 0.057(7) -0.001(7)
C5 0.145(12) 0.095(9) 0.126(11) 0.010(8) 0.081(10) 0.068(9)
C6 0.122(11) 0.178(14) 0.062(8) -0.029(8) 0.056(7) 0.017(10)
C7 0.059(7) 0.119(10) 0.103(9) -0.011(7) -0.030(6) 0.016(6)
C8 0.128(11) 0.075(8) 0.133(12) -0.012(8) -0.017(9) -0.037(8)
C9 0.099(9) 0.167(13) 0.052(7) -0.033(8) -0.014(6) 0.017(9)
C10 0.051(5) 0.068(6) 0.050(5) -0.001(5) 0.021(4) 0.008(5)
C11 0.035(4) 0.048(5) 0.037(4) -0.002(3) 0.019(3) 0.010(3)
C12 0.053(5) 0.055(5) 0.038(4) 0.008(4) 0.025(4) 0.013(4)
C13 0.049(5) 0.049(5) 0.039(4) 0.002(4) 0.014(4) 0.005(4)
C14 0.045(4) 0.037(4) 0.046(5) -0.001(4) 0.016(4) 0.014(3)
C15 0.033(4) 0.033(4) 0.034(4) -0.005(3) 0.010(3) -0.001(3)
C16 0.037(4) 0.038(4) 0.034(4) -0.008(3) 0.010(3) 0.004(3)
C17 0.062(5) 0.045(5) 0.062(6) 0.012(4) 0.030(5) 0.020(4)
C18 0.079(6) 0.044(5) 0.059(6) 0.022(4) 0.026(5) 0.017(5)
C19 0.052(5) 0.033(4) 0.041(4) -0.002(3) 0.012(4) 0.014(3)
C20 0.120(11) 0.096(9) 0.110(10) 0.022(8) 0.037(9) 0.054(8)
C21 0.160(14) 0.070(8) 0.164(14) 0.008(9) 0.088(12) 0.008(9)
Cl1 0.0685(15) 0.0534(13) 0.0703(15) 0.0146(11) 0.0206(12) 0.0054(11)
Cl2 0.147(4) 0.178(5) 0.143(4) -0.016(3) -0.003(3) 0.015(3)
Cl3 0.115(3) 0.185(4) 0.132(3) 0.047(3) 0.013(3) 0.038(3)
Cl4 0.236(6) 0.182(5) 0.163(5) 0.070(4) 0.104(5) 0.044(4)
Cl5 0.489(13) 0.147(5) 0.290(8) -0.120(5) 0.241(9) -0.164(7)
Cl6 0.372(11) 0.206(7) 0.271(9) 0.124(6) 0.103(8) 0.111(7)
Cl7 0.164(5) 0.192(5) 0.251(7) -0.052(5) 0.061(5) 0.045(4)
O1 0.091(5) 0.065(4) 0.080(5) 0.035(4) 0.038(4) 0.015(4)
P1 0.0530(14) 0.0626(16) 0.0633(16) -0.0192(12) -0.0076(12) 0.0075(11)
P2 0.0618(15) 0.0681(17) 0.0698(17) -0.0008(13) 0.0360(13) 0.0177(12)
P3 0.0484(13) 0.0654(16) 0.0585(15) -0.0053(12) -0.0049(11) -0.0034(11)
Ru1 0.0304(3) 0.0375(3) 0.0331(3) -0.0001(3) 0.0107(2) 0.0043(3)

loop_
_atom_type_symbol
_atom_type_description
_atom_type_scat_dispersion_real
_atom_type_scat_dispersion_imag
_atom_type_scat_source
C C 0.0033 0.0016 'International Tables Vol C Tables 4.2.6.8 and 6.1.1.4'
H H 0.0000 0.0000 'International Tables Vol C Tables 4.2.6.8 and 6.1.1.4'
O O 0.0106 0.0060 'International Tables Vol C Tables 4.2.6.8 and 6.1.1.4'
P P 0.1023 0.0942 'International Tables Vol C Tables 4.2.6.8 and 6.1.1.4'
Cl Cl 0.1484 0.1585 'International Tables Vol C Tables 4.2.6.8 and 6.1.1.4'
Ru Ru -1.2594 0.8363 'International Tables Vol C Tables 4.2.6.8 and 6.1.1.4'

loop_
_geom_angle_atom_site_label_1
_geom_angle_atom_site_label_2
_geom_angle_atom_site_label_3
_geom_angle
_geom_angle_site_symmetry_1
P1 C1 H1A 109.5 .
P1 C1 H1B 109.5 .
H1A C1 H1B 109.5 .
P1 C1 H1C 109.5 .
H1A C1 H1C 109.5 .
H1B C1 H1C 109.5 .
P1 C2 H2A 109.5 .
P1 C2 H2B 109.5 .
H2A C2 H2B 109.5 .
P1 C2 H2C 109.5 .
H2A C2 H2C 109.5 .
H2B C2 H2C 109.5 .
P1 C3 H3A 109.5 .
P1 C3 H3B 109.5 .
H3A C3 H3B 109.5 .
P1 C3 H3C 109.5 .
H3A C3 H3C 109.5 .
H3B C3 H3C 109.5 .
P2 C4 H4A 109.5 .
P2 C4 H4B 109.5 .
H4A C4 H4B 109.5 .
P2 C4 H4C 109.5 .
H4A C4 H4C 109.5 .
H4B C4 H4C 109.5 .
P2 C5 H5A 109.5 .
P2 C5 H5B 109.5 .
H5A C5 H5B 109.5 .
P2 C5 H5C 109.5 .
H5A C5 H5C 109.5 .
H5B C5 H5C 109.5 .
P2 C6 H6A 109.5 .
P2 C6 H6B 109.5 .
H6A C6 H6B 109.5 .
P2 C6 H6C 109.5 .
H6A C6 H6C 109.5 .
H6B C6 H6C 109.5 .
P3 C7 H7A 109.5 .
P3 C7 H7B 109.5 .
H7A C7 H7B 109.5 .
P3 C7 H7C 109.5 .
H7A C7 H7C 109.5 .
H7B C7 H7C 109.5 .
P3 C8 H8A 109.5 .
P3 C8 H8B 109.5 .
H8A C8 H8B 109.5 .
P3 C8 H8C 109.5 .
H8A C8 H8C 109.5 .
H8B C8 H8C 109.5 .
P3 C9 H9A 109.5 .
P3 C9 H9B 109.5 .
H9A C9 H9B 109.5 .
P3 C9 H9C 109.5 .
H9A C9 H9C 109.5 .
H9B C9 H9C 109.5 .
O1 C10 Ru1 179.1(9) .
C12 C11 Ru1 132.1(6) .
C12 C11 H11 114.0 .
Ru1 C11 H11 114.0 .
C11 C12 C13 126.6(7) .
C11 C12 H12 116.7 .
C13 C12 H12 116.7 .
C14 C13 C18 117.3(7) .
C14 C13 C12 123.7(7) .
C18 C13 C12 119.0(7) .
C13 C14 C15 122.2(7) .
C13 C14 H14 118.9 .
C15 C14 H14 118.9 .
C19 C15 C14 122.9(7) 3_567
C19 C15 C16 118.2(6) 3_567
C14 C15 C16 118.8(6) .
C19 C16 C17 123.5(7) .
C19 C16 C15 118.7(7) .
C17 C16 C15 117.8(6) .
C18 C17 C16 120.5(7) .
C18 C17 H17 119.7 .
C16 C17 H17 119.7 .
C17 C18 C13 123.3(8) .
C17 C18 H18 118.3 .
C13 C18 H18 118.3 .
C15 C19 C16 123.0(7) 3_567
C15 C19 H19 118.5 3_567
C16 C19 H19 118.5 .
Cl3 C20 Cl2 109.5(7) .
Cl3 C20 Cl4 109.3(7) .
Cl2 C20 Cl4 111.7(9) .
Cl3 C20 H20 108.7 .
Cl2 C20 H20 108.7 .
Cl4 C20 H20 108.7 .
Cl5 C21 Cl7 113.1(11) .
Cl5 C21 Cl6 111.1(8) .
Cl7 C21 Cl6 110.1(9) .
Cl5 C21 H21 107.4 .
Cl7 C21 H21 107.4 .
Cl6 C21 H21 107.4 .
C1 P1 C3 101.2(6) .
C1 P1 C2 102.7(6) .
C3 P1 C2 101.9(8) .
C1 P1 Ru1 117.7(4) .
C3 P1 Ru1 114.5(4) .
C2 P1 Ru1 116.4(5) .
C5 P2 C4 100.7(6) .
C5 P2 C6 102.7(6) .
C4 P2 C6 97.2(6) .
C5 P2 Ru1 118.9(4) .
C4 P2 Ru1 116.1(4) .
C6 P2 Ru1 117.8(4) .
C9 P3 C8 103.4(7) .
C9 P3 C7 100.0(6) .
C8 P3 C7 104.2(6) .
C9 P3 Ru1 115.4(4) .
C8 P3 Ru1 115.0(4) .
C7 P3 Ru1 116.8(4) .
C10 Ru1 C11 89.7(3) .
C10 Ru1 P1 94.0(3) .
C11 Ru1 P1 86.5(2) .
C10 Ru1 P3 93.3(3) .
C11 Ru1 P3 84.0(2) .
P1 Ru1 P3 167.99(10) .
C10 Ru1 P2 90.8(3) .
C11 Ru1 P2 178.8(2) .
P1 Ru1 P2 94.59(10) .
P3 Ru1 P2 94.84(10) .
C10 Ru1 Cl1 176.7(3) .
C11 Ru1 Cl1 87.1(2) .
P1 Ru1 Cl1 86.36(9) .
P3 Ru1 Cl1 85.82(9) .
P2 Ru1 Cl1 92.49(9) .

loop_
_geom_bond_atom_site_label_1
_geom_bond_atom_site_label_2
_geom_bond_distance
_geom_bond_site_symmetry_2
C1 P1 1.790(10) .
C1 H1A 0.9600 .
C1 H1B 0.9600 .
C1 H1C 0.9600 .
C2 P1 1.824(13) .
C2 H2A 0.9600 .
C2 H2B 0.9600 .
C2 H2C 0.9600 .
C3 P1 1.818(12) .
C3 H3A 0.9600 .
C3 H3B 0.9600 .
C3 H3C 0.9600 .
C4 P2 1.832(11) .
C4 H4A 0.9600 .
C4 H4B 0.9600 .
C4 H4C 0.9600 .
C5 P2 1.803(11) .
C5 H5A 0.9600 .
C5 H5B 0.9600 .
C5 H5C 0.9600 .
C6 P2 1.837(11) .
C6 H6A 0.9600 .
C6 H6B 0.9600 .
C6 H6C 0.9600 .
C7 P3 1.838(10) .
C7 H7A 0.9600 .
C7 H7B 0.9600 .
C7 H7C 0.9600 .
C8 P3 1.834(11) .
C8 H8A 0.9600 .
C8 H8B 0.9600 .
C8 H8C 0.9600 .
C9 P3 1.813(11) .
C9 H9A 0.9600 .
C9 H9B 0.9600 .
C9 H9C 0.9600 .
C10 O1 1.096(10) .
C10 Ru1 1.838(10) .
C11 C12 1.318(10) .
C11 Ru1 2.085(6) .
C11 H11 0.9300 .
C12 C13 1.495(10) .
C12 H12 0.9300 .
C13 C14 1.369(10) .
C13 C18 1.427(11) .
C14 C15 1.430(9) .
C14 H14 0.9300 .
C15 C19 1.369(10) 3_567
C15 C16 1.445(10) .
C16 C19 1.390(10) .
C16 C17 1.425(10) .
C17 C18 1.350(11) .
C17 H17 0.9300 .
C18 H18 0.9300 .
C19 C15 1.370(10) 3_567
C19 H19 0.9300 .
C20 Cl3 1.711(14) .
C20 Cl2 1.728(15) .
C20 Cl4 1.730(13) .
C20 H20 0.9800 .
C21 Cl5 1.673(16) .
C21 Cl7 1.691(14) .
C21 Cl6 1.703(17) .
C21 H21 0.9800 .
Cl1 Ru1 2.480(2) .
P1 Ru1 2.353(2) .
P2 Ru1 2.403(2) .
P3 Ru1 2.361(2) .

loop_
_geom_hbond_atom_site_label_D
_geom_hbond_atom_site_label_H
_geom_hbond_atom_site_label_A
_geom_hbond_distance_DH
_geom_hbond_distance_HA
_geom_hbond_distance_DA
_geom_hbond_angle_DHA
_geom_hbond_site_symmetry_A
C20 H20 Cl1 0.98 2.61 3.540(12) 157.3 1_565
C21 H21 Cl1 0.98 2.63 3.544(14) 155.1 .

loop_
_geom_torsion_atom_site_label_1
_geom_torsion_atom_site_label_2
_geom_torsion_atom_site_label_3
_geom_torsion_atom_site_label_4
_geom_torsion
_geom_torsion_site_symmetry_1
_geom_torsion_site_symmetry_4
Ru1 C11 C12 C13 -176.8(6) . .
C11 C12 C13 C14 3.8(14) . .
C11 C12 C13 C18 -178.2(9) . .
C18 C13 C14 C15 1.8(12) . .
C12 C13 C14 C15 179.8(7) . .
C13 C14 C15 C19 -179.0(8) . 3_567
C13 C14 C15 C16 -0.6(11) . .
C19 C15 C16 C19 -2.1(12) 3_567 .
C14 C15 C16 C19 179.4(7) . .
C19 C15 C16 C17 178.0(7) 3_567 .
C14 C15 C16 C17 -0.5(10) . .
C19 C16 C17 C18 -179.6(9) . .
C15 C16 C17 C18 0.3(13) . .
C16 C17 C18 C13 1.0(15) . .
C14 C13 C18 C17 -2.0(14) . .
C12 C13 C18 C17 179.9(9) . .
C17 C16 C19 C15 -177.9(8) . 3_567
C15 C16 C19 C15 2.3(12) . 3_567
O1 C10 Ru1 C11 -60(57) . .
O1 C10 Ru1 P1 26(57) . .
O1 C10 Ru1 P3 -144(57) . .
O1 C10 Ru1 P2 121(57) . .
O1 C10 Ru1 Cl1 -70(58) . .
C12 C11 Ru1 C10 -7.0(8) . .
C12 C11 Ru1 P1 -101.0(8) . .
C12 C11 Ru1 P3 86.4(8) . .
C12 C11 Ru1 P2 104(11) . .
C12 C11 Ru1 Cl1 172.5(8) . .
C1 P1 Ru1 C10 137.9(6) . .
C3 P1 Ru1 C10 -103.3(7) . .
C2 P1 Ru1 C10 15.3(6) . .
C1 P1 Ru1 C11 -132.7(6) . .
C3 P1 Ru1 C11 -13.9(6) . .
C2 P1 Ru1 C11 104.7(6) . .
C1 P1 Ru1 P3 -94.9(7) . .
C3 P1 Ru1 P3 23.9(8) . .
C2 P1 Ru1 P3 142.5(7) . .
C1 P1 Ru1 P2 46.8(5) . .
C3 P1 Ru1 P2 165.6(6) . .
C2 P1 Ru1 P2 -75.8(6) . .
C1 P1 Ru1 Cl1 -45.4(5) . .
C3 P1 Ru1 Cl1 73.3(6) . .
C2 P1 Ru1 Cl1 -168.0(6) . .
C9 P3 Ru1 C10 113.1(6) . .
C8 P3 Ru1 C10 -7.2(6) . .
C7 P3 Ru1 C10 -129.8(6) . .
C9 P3 Ru1 C11 23.8(6) . .
C8 P3 Ru1 C11 -96.5(6) . .
C7 P3 Ru1 C11 140.9(6) . .
C9 P3 Ru1 P1 -14.2(7) . .
C8 P3 Ru1 P1 -134.5(7) . .
C7 P3 Ru1 P1 102.9(7) . .
C9 P3 Ru1 P2 -155.8(5) . .
C8 P3 Ru1 P2 83.9(5) . .
C7 P3 Ru1 P2 -38.7(5) . .
C9 P3 Ru1 Cl1 -63.7(5) . .
C8 P3 Ru1 Cl1 176.0(5) . .
C7 P3 Ru1 Cl1 53.4(5) . .
C5 P2 Ru1 C10 172.8(7) . .
C4 P2 Ru1 C10 52.5(6) . .
C6 P2 Ru1 C10 -62.0(6) . .
C5 P2 Ru1 C11 61(11) . .
C4 P2 Ru1 C11 -59(11) . .
C6 P2 Ru1 C11 -173(11) . .
C5 P2 Ru1 P1 -93.1(6) . .
C4 P2 Ru1 P1 146.6(5) . .
C6 P2 Ru1 P1 32.1(6) . .
C5 P2 Ru1 P3 79.5(6) . .
C4 P2 Ru1 P3 -40.9(5) . .
C6 P2 Ru1 P3 -155.4(6) . .
C5 P2 Ru1 Cl1 -6.5(6) . .
C4 P2 Ru1 Cl1 -126.9(5) . .
C6 P2 Ru1 Cl1 118.6(6) . .
